data_7134732
loop_
_publ_author_name
'Huerfano, I. J.'
'Gorobets, Evgueni'
'Zhou, Wen'
'Piers, Warren E.'
'Van Humbeck, Jeffrey F.'
'Derksen, Darren J.'

_publ_section_title
;
 Development of electronically tuneable N-heterocyclic borates.
;
_journal_issue 57
_journal_name_full 'Chemical communications (Cambridge, England)'
_journal_page_first 10610
_journal_page_last 10613
_journal_paper_doi 10.1039/d5cc01578b
_journal_volume 61
_journal_year 2025
_chemical_formula_moiety 'C12 H29 N P, C52 H80 B N4'
_chemical_formula_sum 'C64 H109 B N5 P'
_chemical_formula_weight 990.34
_space_group_crystal_system monoclinic
_space_group_IT_number 14
_space_group_name_Hall '-P 2yn'
_space_group_name_H-M_alt 'P 1 21/n 1'
_atom_sites_solution_hydrogens mixed
_atom_sites_solution_primary iterative
_audit_creation_date 2023-04-04
_audit_creation_method
;
Olex2 1.5
(compiled 2023.03.06 svn.rbb2c1857 for OlexSys, GUI svn.r6748)
;
_audit_update_record
;
2025-03-17 deposited with the CCDC.	2025-06-12 downloaded from the CCDC.
;
_cell_angle_alpha 90
_cell_angle_beta 95.591(8)
_cell_angle_gamma 90
_cell_formula_units_Z 4
_cell_length_a 12.1405(16)
_cell_length_b 27.056(4)
_cell_length_c 20.237(3)
_cell_measurement_reflns_used 9790
_cell_measurement_temperature 173.15
_cell_measurement_theta_max 72.55
_cell_measurement_theta_min 2.74
_cell_volume 6615.7(16)
_computing_molecular_graphics 'Olex2 1.5 (Dolomanov et al., 2009)'
_computing_publication_material 'Olex2 1.5 (Dolomanov et al., 2009)'
_computing_structure_refinement 'SHELXL 2018/3 (Sheldrick, 2015)'
_computing_structure_solution 'olex2.solve 1.5 (Bourhis et al., 2015)'
_diffrn_ambient_temperature 173.15
_diffrn_measured_fraction_theta_full 0.993
_diffrn_measured_fraction_theta_max 0.979
_diffrn_measurement_device_type 'Bruker APEX-II CCD'
_diffrn_measurement_method '\f and \w scans'
_diffrn_radiation_type CuK\a
_diffrn_radiation_wavelength 1.54178
_diffrn_reflns_av_R_equivalents 0.1125
_diffrn_reflns_av_unetI/netI 0.1131
_diffrn_reflns_Laue_measured_fraction_full 0.993
_diffrn_reflns_Laue_measured_fraction_max 0.979
_diffrn_reflns_limit_h_max 14
_diffrn_reflns_limit_h_min -13
_diffrn_reflns_limit_k_max 32
_diffrn_reflns_limit_k_min -33
_diffrn_reflns_limit_l_max 24
_diffrn_reflns_limit_l_min -24
_diffrn_reflns_number 46284
_diffrn_reflns_point_group_measured_fraction_full 0.993
_diffrn_reflns_point_group_measured_fraction_max 0.979
_diffrn_reflns_theta_full 67.679
_diffrn_reflns_theta_max 72.546
_diffrn_reflns_theta_min 2.735
_diffrn_standards_number 0
_exptl_absorpt_coefficient_mu 0.642
_exptl_absorpt_correction_T_max 0.7536
_exptl_absorpt_correction_T_min 0.5631
_exptl_absorpt_correction_type multi-scan
_exptl_absorpt_process_details
;
SADABS-2016/2 (Bruker,2016/2) was used for absorption correction.
wR2(int) was 0.1531 before and 0.1139 after correction.
The Ratio of minimum to maximum transmission is 0.7472.
The \l/2 correction factor is Not present.
;
_exptl_crystal_colour Colorless
_exptl_crystal_density_diffrn 0.994
_exptl_crystal_description Block
_exptl_crystal_F_000 2192
_exptl_crystal_size_max 0.377
_exptl_crystal_size_mid 0.33
_exptl_crystal_size_min 0.076
_refine_diff_density_max 0.608
_refine_diff_density_min -0.374
_refine_diff_density_rms 0.097
_refine_ls_extinction_method none
_refine_ls_goodness_of_fit_ref 1.005
_refine_ls_hydrogen_treatment constr
_refine_ls_matrix_type full
_refine_ls_number_parameters 756
_refine_ls_number_reflns 12828
_refine_ls_number_restraints 122
_refine_ls_restrained_S_all 1.010
_refine_ls_R_factor_all 0.1214
_refine_ls_R_factor_gt 0.1031
_refine_ls_shift/su_max 0.001
_refine_ls_shift/su_mean 0.000
_refine_ls_structure_factor_coef Fsqd
_refine_ls_weighting_details 'w=1/[\s^2^(Fo^2^)+(0.2000P)^2^] where P=(Fo^2^+2Fc^2^)/3'
_refine_ls_weighting_scheme calc
_refine_ls_wR_factor_gt 0.2582
_refine_ls_wR_factor_ref 0.2831
_reflns_Friedel_coverage 0.000
_reflns_number_gt 9361
_reflns_number_total 12828
_reflns_threshold_expression 'I > 2\s(I)'
_cod_data_source_file d5cc01578b2.cif
_cod_data_source_block '[H2NP(tBu)3][B(Py)4]_0m_a'
_cod_depositor_comments 'Adding full bibliography for 7134731--7134734.cif.'
_cod_original_cell_volume 6615.7(15)
_cod_database_code 7134732
_shelx_shelxl_version_number 2018/3
_shelx_space_group_comment
;
The symmetry employed for this shelxl refinement is uniquely defined
by the following loop, which should always be used as a source of
symmetry information in preference to the above space-group names.
They are only intended as comments.
;
_shelx_estimated_absorpt_t_max 0.953
_shelx_estimated_absorpt_t_min 0.794
_olex2_refinement_description
;
1. Fixed Uiso
 At 1.2 times of:
  All C(H) groups, All N(H,H) groups
 At 1.5 times of:
  All C(H,H,H) groups
2. Restrained distances
 H1A-N1 = H1B-N1
 0.87 with sigma of 0.02
3. Uiso/Uaniso restraints and constraints
Uanis(C71) \\sim Ueq, Uanis(C72) \\sim Ueq, Uanis(C54) \\sim Ueq, Uanis(C66)
\\sim Ueq, Uanis(C65) \\sim Ueq, Uanis(C64) \\sim Ueq, Uanis(C70) \\sim Ueq,
Uanis(C60) \\sim Ueq, Uanis(C59) \\sim Ueq, Uanis(C69) \\sim Ueq, Uanis(C57)
\\sim Ueq, Uanis(C68) \\sim Ueq, Uanis(C39) \\sim Ueq, Uanis(C38) \\sim Ueq,
Uanis(C21) \\sim Ueq, Uanis(C20) \\sim Ueq, Uanis(C24) \\sim Ueq, Uanis(C35)
\\sim Ueq, Uanis(C33) \\sim Ueq, Uanis(N1) \\sim Ueq: with sigma of 0.01 and
sigma for terminal atoms of 0.02
4. Others
 Sof(C64)=Sof(H64A)=Sof(H64B)=Sof(H64C)=Sof(C65)=Sof(H65A)=Sof(H65B)=Sof(H65C)=
 Sof(C66)=Sof(H66A)=Sof(H66B)=Sof(H66C)=1-FVAR(1)
 Sof(C61)=Sof(H61A)=Sof(H61B)=Sof(H61C)=Sof(C62)=Sof(H62A)=Sof(H62B)=Sof(H62C)=
 Sof(C63)=Sof(H63A)=Sof(H63B)=Sof(H63C)=FVAR(1)
 Sof(C68)=Sof(H68A)=Sof(H68B)=Sof(H68C)=Sof(C69)=Sof(H69A)=Sof(H69B)=Sof(H69C)=
 Sof(C70)=Sof(H70A)=Sof(H70B)=Sof(H70C)=1-FVAR(2)
 Sof(C57)=Sof(H57A)=Sof(H57B)=Sof(H57C)=Sof(C59)=Sof(H59A)=Sof(H59B)=Sof(H59C)=
 Sof(C60)=Sof(H60A)=Sof(H60B)=Sof(H60C)=FVAR(2)
 Sof(C71)=Sof(H71A)=Sof(H71B)=Sof(H71C)=Sof(C72)=Sof(H72A)=Sof(H72B)=Sof(H72C)=
 1-FVAR(3)
 Sof(C55)=Sof(H55A)=Sof(H55B)=Sof(H55C)=Sof(C56)=Sof(H56A)=Sof(H56B)=Sof(H56C)=
 FVAR(3)
5.a Riding coordinates:
 N1(H1A,H1B)
5.b Aromatic/amide H refined with riding coordinates:
 C2(H2), C5(H5), C15(H15), C18(H18), C28(H28), C31(H31), C41(H41), C44(H44)
5.c Idealised Me refined as rotating group:
 C7(H7A,H7B,H7C), C8(H8A,H8B,H8C), C9(H9A,H9B,H9C), C11(H11A,H11B,H11C),
 C12(H12A,H12B,H12C), C13(H13A,H13B,H13C), C20(H20A,H20B,H20C), C21(H21A,H21B,
 H21C), C22(H22A,H22B,H22C), C24(H24A,H24B,H24C), C25(H25A,H25B,H25C), C26(H26A,
 H26B,H26C), C33(H33A,H33B,H33C), C34(H34A,H34B,H34C), C35(H35A,H35B,H35C),
 C37(H37A,H37B,H37C), C38(H38A,H38B,H38C), C39(H39A,H39B,H39C), C46(H46A,H46B,
 H46C), C47(H47A,H47B,H47C), C48(H48A,H48B,H48C), C50(H50A,H50B,H50C), C51(H51A,
 H51B,H51C), C52(H52A,H52B,H52C), C54(H54A,H54B,H54C), C55(H55A,H55B,H55C),
 C56(H56A,H56B,H56C), C57(H57A,H57B,H57C), C59(H59A,H59B,H59C), C60(H60A,H60B,
 H60C), C61(H61A,H61B,H61C), C62(H62A,H62B,H62C), C63(H63A,H63B,H63C), C64(H64A,
 H64B,H64C), C65(H65A,H65B,H65C), C66(H66A,H66B,H66C), C71(H71A,H71B,H71C),
 C72(H72A,H72B,H72C), C68(H68A,H68B,H68C), C69(H69A,H69B,H69C), C70(H70A,H70B,
 H70C)
;
_olex2_submission_special_instructions 'No special instructions were received'

loop_
_space_group_symop_operation_xyz
'x, y, z'
'-x+1/2, y+1/2, -z+1/2'
'-x, -y, -z'
'x-1/2, -y-1/2, z-1/2'

loop_
_atom_site_label
_atom_site_type_symbol
_atom_site_fract_x
_atom_site_fract_y
_atom_site_fract_z
_atom_site_U_iso_or_equiv
_atom_site_adp_type
_atom_site_occupancy
_atom_site_site_symmetry_order
_atom_site_calc_flag
_atom_site_refinement_flags_posn
_atom_site_refinement_flags_adp
_atom_site_refinement_flags_occupancy
_atom_site_disorder_assembly
_atom_site_disorder_group
P1 P 0.58608(5) 0.76055(2) 0.68563(3) 0.0280(2) Uani 1 1 d . . . . .
N1 N 0.5179(2) 0.71481(10) 0.71586(14) 0.0466(6) Uani 1 1 d D U . . .
H1A H 0.450949 0.708677 0.700052 0.056 Uiso 1 1 d DR U . . .
H1B H 0.549039 0.696947 0.747523 0.056 Uiso 1 1 d DR U . . .
N2 N 0.27935(18) 0.64286(9) 0.52379(10) 0.0323(5) Uani 1 1 d . . . . .
N3 N 0.31343(18) 0.42568(8) 0.70375(11) 0.0303(5) Uani 1 1 d . . . . .
N4 N 0.18402(19) 0.63761(9) 0.88779(10) 0.0327(5) Uani 1 1 d . . . . .
N5 N 0.73772(19) 0.59632(9) 0.82050(12) 0.0365(5) Uani 1 1 d . . . . .
C1 C 0.35583(19) 0.61379(8) 0.65526(11) 0.0230(5) Uani 1 1 d . . . . .
C2 C 0.2552(2) 0.63803(9) 0.63962(11) 0.0267(5) Uani 1 1 d . . . . .
H2 H 0.210284 0.644776 0.673185 0.032 Uiso 1 1 calc R U . . .
C3 C 0.2206(2) 0.65240(9) 0.57448(12) 0.0293(5) Uani 1 1 d . . . . .
C4 C 0.3762(2) 0.61893(10) 0.53657(11) 0.0307(5) Uani 1 1 d . . . . .
C5 C 0.4170(2) 0.60558(9) 0.60091(11) 0.0282(5) Uani 1 1 d . . . . .
H5 H 0.486429 0.590905 0.607955 0.034 Uiso 1 1 calc R U . . .
C6 C 0.1072(2) 0.67710(11) 0.55852(13) 0.0375(6) Uani 1 1 d . . . . .
C7 C 0.0988(3) 0.72272(17) 0.6015(2) 0.0701(12) Uani 1 1 d . . . . .
H7A H 0.158545 0.744853 0.594949 0.105 Uiso 1 1 calc R U . . .
H7B H 0.102953 0.713111 0.647362 0.105 Uiso 1 1 calc R U . . .
H7C H 0.029504 0.739015 0.589419 0.105 Uiso 1 1 calc R U . . .
C8 C 0.0174(3) 0.64020(17) 0.5731(2) 0.0613(10) Uani 1 1 d . . . . .
H8A H -0.054129 0.654758 0.562123 0.092 Uiso 1 1 calc R U . . .
H8B H 0.025932 0.631748 0.619429 0.092 Uiso 1 1 calc R U . . .
H8C H 0.024026 0.610903 0.547048 0.092 Uiso 1 1 calc R U . . .
C9 C 0.0885(3) 0.69168(17) 0.48528(17) 0.0594(10) Uani 1 1 d . . . . .
H9A H 0.092544 0.662768 0.458130 0.089 Uiso 1 1 calc R U . . .
H9B H 0.144346 0.714846 0.475179 0.089 Uiso 1 1 calc R U . . .
H9C H 0.016780 0.706589 0.476556 0.089 Uiso 1 1 calc R U . . .
C10 C 0.4337(3) 0.60521(13) 0.47452(13) 0.0429(7) Uani 1 1 d . . . . .
C11 C 0.5406(4) 0.57680(19) 0.49153(18) 0.0677(11) Uani 1 1 d . . . . .
H11A H 0.572187 0.568267 0.451378 0.102 Uiso 1 1 calc R U . . .
H11B H 0.525328 0.547195 0.515155 0.102 Uiso 1 1 calc R U . . .
H11C H 0.591739 0.596971 0.518792 0.102 Uiso 1 1 calc R U . . .
C12 C 0.4598(4) 0.65235(16) 0.43735(16) 0.0656(11) Uani 1 1 d . . . . .
H12A H 0.494303 0.643806 0.398189 0.098 Uiso 1 1 calc R U . . .
H12B H 0.509065 0.672734 0.465591 0.098 Uiso 1 1 calc R U . . .
H12C H 0.392491 0.670097 0.424954 0.098 Uiso 1 1 calc R U . . .
C13 C 0.3540(4) 0.57347(16) 0.42961(17) 0.0623(10) Uani 1 1 d . . . . .
H13A H 0.288715 0.592231 0.415811 0.093 Uiso 1 1 calc R U . . .
H13B H 0.334077 0.544686 0.453489 0.093 Uiso 1 1 calc R U . . .
H13C H 0.389244 0.563519 0.391277 0.093 Uiso 1 1 calc R U . . .
C14 C 0.36777(19) 0.52747(9) 0.71548(11) 0.0246(5) Uani 1 1 d . . . . .
C15 C 0.28674(19) 0.50927(9) 0.66754(12) 0.0271(5) Uani 1 1 d . . . . .
H15 H 0.248593 0.531171 0.638181 0.033 Uiso 1 1 calc R U . . .
C16 C 0.2623(2) 0.45905(10) 0.66304(12) 0.0289(5) Uani 1 1 d . . . . .
C17 C 0.3921(2) 0.44191(10) 0.75051(12) 0.0301(5) Uani 1 1 d . . . . .
C18 C 0.4208(2) 0.49113(9) 0.75677(11) 0.0274(5) Uani 1 1 d . . . . .
H18 H 0.476517 0.500499 0.789122 0.033 Uiso 1 1 calc R U . . .
C19 C 0.1681(2) 0.44004(11) 0.61275(16) 0.0394(6) Uani 1 1 d . . . . .
C20 C 0.1647(4) 0.46857(15) 0.5463(2) 0.0755(14) Uani 1 1 d . U . . .
H20A H 0.111014 0.453655 0.514384 0.113 Uiso 1 1 calc R U . . .
H20B H 0.236300 0.467396 0.529951 0.113 Uiso 1 1 calc R U . . .
H20C H 0.144609 0.502364 0.553196 0.113 Uiso 1 1 calc R U . . .
C21 C 0.0615(3) 0.4482(2) 0.6435(3) 0.0911(18) Uani 1 1 d . U . . .
H21A H 0.053115 0.482734 0.652578 0.137 Uiso 1 1 calc R U . . .
H21B H 0.063079 0.429831 0.684196 0.137 Uiso 1 1 calc R U . . .
H21C H 0.000505 0.437173 0.613392 0.137 Uiso 1 1 calc R U . . .
C22 C 0.1832(3) 0.38571(12) 0.59792(18) 0.0510(8) Uani 1 1 d . . . . .
H22A H 0.121574 0.374297 0.568529 0.077 Uiso 1 1 calc R U . . .
H22B H 0.187058 0.367204 0.638555 0.077 Uiso 1 1 calc R U . . .
H22C H 0.250378 0.381202 0.577284 0.077 Uiso 1 1 calc R U . . .
C23 C 0.4444(3) 0.40134(10) 0.79638(14) 0.0397(6) Uani 1 1 d . . . . .
C24 C 0.5299(5) 0.42125(15) 0.8492(2) 0.0819(16) Uani 1 1 d . U . . .
H24A H 0.589727 0.435916 0.828354 0.123 Uiso 1 1 calc R U . . .
H24B H 0.557830 0.394714 0.877518 0.123 Uiso 1 1 calc R U . . .
H24C H 0.496433 0.445751 0.875105 0.123 Uiso 1 1 calc R U . . .
C25 C 0.3504(4) 0.37485(15) 0.8283(2) 0.0651(10) Uani 1 1 d . . . . .
H25A H 0.298571 0.361458 0.794091 0.098 Uiso 1 1 calc R U . . .
H25B H 0.313300 0.398008 0.854414 0.098 Uiso 1 1 calc R U . . .
H25C H 0.380864 0.348567 0.856257 0.098 Uiso 1 1 calc R U . . .
C26 C 0.4994(3) 0.36350(15) 0.7538(2) 0.0601(10) Uani 1 1 d . . . . .
H26A H 0.447838 0.353513 0.717236 0.090 Uiso 1 1 calc R U . . .
H26B H 0.521776 0.335164 0.780296 0.090 Uiso 1 1 calc R U . . .
H26C H 0.563214 0.378150 0.737044 0.090 Uiso 1 1 calc R U . . .
C27 C 0.30749(18) 0.60502(9) 0.78404(10) 0.0232(5) Uani 1 1 d . . . . .
C28 C 0.2630(2) 0.57253(9) 0.82788(11) 0.0272(5) Uani 1 1 d . . . . .
H28 H 0.272651 0.538701 0.822694 0.033 Uiso 1 1 calc R U . . .
C29 C 0.2043(2) 0.58945(10) 0.87926(12) 0.0313(5) Uani 1 1 d . . . . .
C30 C 0.2218(2) 0.66989(10) 0.84501(11) 0.0287(5) Uani 1 1 d . . . . .
C31 C 0.28465(19) 0.65499(9) 0.79454(11) 0.0251(5) Uani 1 1 d . . . . .
H31 H 0.312029 0.678735 0.767218 0.030 Uiso 1 1 calc R U . . .
C32 C 0.1635(3) 0.55473(12) 0.93216(14) 0.0442(7) Uani 1 1 d . . . . .
C33 C 0.2412(4) 0.5616(2) 0.9956(2) 0.0878(17) Uani 1 1 d . U . . .
H33A H 0.313196 0.549058 0.988776 0.132 Uiso 1 1 calc R U . . .
H33B H 0.212560 0.543857 1.031290 0.132 Uiso 1 1 calc R U . . .
H33C H 0.246515 0.596064 1.006477 0.132 Uiso 1 1 calc R U . . .
C34 C 0.0458(3) 0.56951(15) 0.94666(19) 0.0574(9) Uani 1 1 d . . . . .
H34A H -0.004922 0.563159 0.908205 0.086 Uiso 1 1 calc R U . . .
H34B H 0.044431 0.604053 0.957387 0.086 Uiso 1 1 calc R U . . .
H34C H 0.024601 0.550534 0.983450 0.086 Uiso 1 1 calc R U . . .
C35 C 0.1590(5) 0.50104(15) 0.9092(2) 0.0752(13) Uani 1 1 d . U . . .
H35A H 0.111960 0.498431 0.868380 0.113 Uiso 1 1 calc R U . . .
H35B H 0.129883 0.480866 0.942468 0.113 Uiso 1 1 calc R U . . .
H35C H 0.232132 0.490023 0.902357 0.113 Uiso 1 1 calc R U . . .
C36 C 0.1911(3) 0.72391(10) 0.85684(14) 0.0405(6) Uani 1 1 d . . . . .
C37 C 0.2291(4) 0.75866(12) 0.80483(19) 0.0567(9) Uani 1 1 d . . . . .
H37A H 0.192329 0.750349 0.762122 0.085 Uiso 1 1 calc R U . . .
H37B H 0.307656 0.755576 0.803658 0.085 Uiso 1 1 calc R U . . .
H37C H 0.211361 0.792069 0.815777 0.085 Uiso 1 1 calc R U . . .
C38 C 0.2440(6) 0.73979(17) 0.9246(2) 0.0918(18) Uani 1 1 d . U . . .
H38A H 0.322984 0.740431 0.924198 0.138 Uiso 1 1 calc R U . . .
H38B H 0.224315 0.716813 0.957589 0.138 Uiso 1 1 calc R U . . .
H38C H 0.218102 0.772186 0.934714 0.138 Uiso 1 1 calc R U . . .
C39 C 0.0665(4) 0.72742(17) 0.8558(4) 0.0960(19) Uani 1 1 d . U . . .
H39A H 0.045489 0.761378 0.860199 0.144 Uiso 1 1 calc R U . . .
H39B H 0.042566 0.708633 0.892047 0.144 Uiso 1 1 calc R U . . .
H39C H 0.032525 0.714474 0.814623 0.144 Uiso 1 1 calc R U . . .
C40 C 0.51795(19) 0.59456(9) 0.75863(11) 0.0242(5) Uani 1 1 d . . . . .
C41 C 0.5464(2) 0.61694(9) 0.82042(11) 0.0265(5) Uani 1 1 d . . . . .
H41 H 0.491757 0.632424 0.842105 0.032 Uiso 1 1 calc R U . . .
C42 C 0.6552(2) 0.61644(10) 0.85005(12) 0.0331(6) Uani 1 1 d . . . . .
C43 C 0.7149(2) 0.57548(11) 0.76023(13) 0.0346(6) Uani 1 1 d . . . . .
C44 C 0.6072(2) 0.57361(10) 0.72931(12) 0.0300(5) Uani 1 1 d . . . . .
H44 H 0.594202 0.558131 0.688260 0.036 Uiso 1 1 calc R U . . .
C45 C 0.8127(3) 0.55038(14) 0.73110(16) 0.0484(8) Uani 1 1 d . . . . .
C46 C 0.9180(3) 0.5807(2) 0.74602(19) 0.0672(12) Uani 1 1 d . . . . .
H46A H 0.979430 0.563154 0.730761 0.101 Uiso 1 1 calc R U . . .
H46B H 0.931182 0.586036 0.793019 0.101 Uiso 1 1 calc R U . . .
H46C H 0.909673 0.611957 0.723681 0.101 Uiso 1 1 calc R U . . .
C47 C 0.7935(3) 0.5457(2) 0.6550(2) 0.0747(14) Uani 1 1 d . . . . .
H47A H 0.776787 0.577697 0.635944 0.112 Uiso 1 1 calc R U . . .
H47B H 0.732616 0.523733 0.643375 0.112 Uiso 1 1 calc R U . . .
H47C H 0.858977 0.532905 0.638166 0.112 Uiso 1 1 calc R U . . .
C48 C 0.8280(5) 0.5006(2) 0.7647(4) 0.105(2) Uani 1 1 d . . . . .
H48A H 0.898925 0.487277 0.756974 0.158 Uiso 1 1 calc R U . . .
H48B H 0.770752 0.478493 0.746915 0.158 Uiso 1 1 calc R U . . .
H48C H 0.824064 0.504387 0.811588 0.158 Uiso 1 1 calc R U . . .
C49 C 0.6858(3) 0.63494(13) 0.92153(15) 0.0495(8) Uani 1 1 d . . . . .
C50 C 0.7888(4) 0.66782(18) 0.9228(2) 0.0780(14) Uani 1 1 d . . . . .
H50A H 0.846752 0.650184 0.903889 0.117 Uiso 1 1 calc R U . . .
H50B H 0.812934 0.676651 0.967799 0.117 Uiso 1 1 calc R U . . .
H50C H 0.771107 0.697234 0.897384 0.117 Uiso 1 1 calc R U . . .
C51 C 0.5918(4) 0.66243(19) 0.94962(19) 0.0747(14) Uani 1 1 d . . . . .
H51A H 0.566614 0.688641 0.919948 0.112 Uiso 1 1 calc R U . . .
H51B H 0.617527 0.676041 0.992156 0.112 Uiso 1 1 calc R U . . .
H51C H 0.531942 0.639977 0.954519 0.112 Uiso 1 1 calc R U . . .
C52 C 0.7179(4) 0.58953(18) 0.96354(18) 0.0735(13) Uani 1 1 d . . . . .
H52A H 0.655375 0.567778 0.963342 0.110 Uiso 1 1 calc R U . . .
H52B H 0.740788 0.599553 1.008280 0.110 Uiso 1 1 calc R U . . .
H52C H 0.777692 0.572624 0.945482 0.110 Uiso 1 1 calc R U . . .
C53 C 0.7126(3) 0.73570(14) 0.65148(19) 0.0525(8) Uani 1 1 d . . . . .
C54 C 0.7803(4) 0.7749(2) 0.6210(3) 0.0788(13) Uani 1 1 d . U . . .
H54A H 0.840470 0.759519 0.601320 0.118 Uiso 1 1 calc R U . . .
H54B H 0.809161 0.797543 0.654872 0.118 Uiso 1 1 calc R U . . .
H54C H 0.734399 0.792405 0.587565 0.118 Uiso 1 1 calc R U . . .
C55 C 0.7680(9) 0.6984(5) 0.6970(7) 0.081(4) Uani 0.56(2) 1 d . . P A 1
H55A H 0.717216 0.672172 0.703815 0.121 Uiso 0.56(2) 1 calc R U P A 1
H55B H 0.791669 0.713729 0.738796 0.121 Uiso 0.56(2) 1 calc R U P A 1
H55C H 0.831166 0.685302 0.677856 0.121 Uiso 0.56(2) 1 calc R U P A 1
C56 C 0.6720(8) 0.7045(4) 0.5859(7) 0.067(3) Uani 0.56(2) 1 d . . P A 1
H56A H 0.632732 0.725883 0.553879 0.100 Uiso 0.56(2) 1 calc R U P A 1
H56B H 0.623923 0.678336 0.597323 0.100 Uiso 0.56(2) 1 calc R U P A 1
H56C H 0.735067 0.690718 0.567444 0.100 Uiso 0.56(2) 1 calc R U P A 1
C58 C 0.6204(3) 0.80340(15) 0.75692(16) 0.0539(9) Uani 1 1 d . . . . .
C57 C 0.7274(9) 0.7846(4) 0.7985(5) 0.084(4) Uani 0.536(15) 1 d . U P B 1
H57A H 0.716334 0.751203 0.812574 0.126 Uiso 0.536(15) 1 calc R U P B 1
H57B H 0.743194 0.805319 0.836709 0.126 Uiso 0.536(15) 1 calc R U P B 1
H57C H 0.788418 0.785606 0.771698 0.126 Uiso 0.536(15) 1 calc R U P B 1
C59 C 0.6518(10) 0.8563(3) 0.7318(5) 0.064(3) Uani 0.536(15) 1 d . U P B 1
H59A H 0.706121 0.853117 0.700659 0.095 Uiso 0.536(15) 1 calc R U P B 1
H59B H 0.681428 0.875893 0.768903 0.095 Uiso 0.536(15) 1 calc R U P B 1
H59C H 0.586822 0.872054 0.710611 0.095 Uiso 0.536(15) 1 calc R U P B 1
C60 C 0.5275(9) 0.8057(5) 0.8000(4) 0.072(3) Uani 0.536(15) 1 d . U P B 1
H60A H 0.459263 0.811313 0.772941 0.108 Uiso 0.536(15) 1 calc R U P B 1
H60B H 0.540400 0.832145 0.831334 0.108 Uiso 0.536(15) 1 calc R U P B 1
H60C H 0.523222 0.774950 0.823360 0.108 Uiso 0.536(15) 1 calc R U P B 1
C61 C 0.5346(7) 0.8228(4) 0.5738(4) 0.050(2) Uani 0.546(12) 1 d . . P C 1
H61A H 0.586213 0.805716 0.548894 0.075 Uiso 0.546(12) 1 calc R U P C 1
H61B H 0.572151 0.848820 0.599155 0.075 Uiso 0.546(12) 1 calc R U P C 1
H61C H 0.476560 0.836673 0.543771 0.075 Uiso 0.546(12) 1 calc R U P C 1
C62 C 0.3924(6) 0.8162(4) 0.6533(4) 0.051(2) Uani 0.546(12) 1 d . . P C 1
H62A H 0.338624 0.828581 0.619383 0.076 Uiso 0.546(12) 1 calc R U P C 1
H62B H 0.425062 0.843341 0.678731 0.076 Uiso 0.546(12) 1 calc R U P C 1
H62C H 0.356820 0.794361 0.682007 0.076 Uiso 0.546(12) 1 calc R U P C 1
C63 C 0.4205(6) 0.7459(3) 0.5807(4) 0.056(2) Uani 0.546(12) 1 d . . P C 1
H63A H 0.369631 0.760457 0.546900 0.084 Uiso 0.546(12) 1 calc R U P C 1
H63B H 0.380201 0.726840 0.610296 0.084 Uiso 0.546(12) 1 calc R U P C 1
H63C H 0.471103 0.724796 0.560403 0.084 Uiso 0.546(12) 1 calc R U P C 1
C64 C 0.4864(9) 0.7534(4) 0.5563(4) 0.062(3) Uani 0.454(12) 1 d . U P C 2
H64A H 0.424469 0.761696 0.525146 0.093 Uiso 0.454(12) 1 calc R U P C 2
H64B H 0.481424 0.719280 0.568833 0.093 Uiso 0.454(12) 1 calc R U P C 2
H64C H 0.553901 0.758639 0.536200 0.093 Uiso 0.454(12) 1 calc R U P C 2
C65 C 0.3719(7) 0.7868(5) 0.6391(6) 0.068(3) Uani 0.454(12) 1 d . U P C 2
H65A H 0.324806 0.805237 0.607236 0.102 Uiso 0.454(12) 1 calc R U P C 2
H65B H 0.370807 0.801506 0.682185 0.102 Uiso 0.454(12) 1 calc R U P C 2
H65C H 0.345867 0.753297 0.640416 0.102 Uiso 0.454(12) 1 calc R U P C 2
C66 C 0.5249(13) 0.8400(5) 0.6003(9) 0.079(4) Uani 0.454(12) 1 d . U P C 2
H66A H 0.596268 0.837669 0.583816 0.118 Uiso 0.454(12) 1 calc R U P C 2
H66B H 0.529772 0.861152 0.638573 0.118 Uiso 0.454(12) 1 calc R U P C 2
H66C H 0.472693 0.853596 0.566408 0.118 Uiso 0.454(12) 1 calc R U P C 2
C67 C 0.4856(2) 0.78708(12) 0.61999(14) 0.0401(7) Uani 1 1 d . . . . .
C71 C 0.6931(11) 0.6865(6) 0.6215(9) 0.074(4) Uani 0.44(2) 1 d . U P A 2
H71A H 0.632702 0.688252 0.587223 0.111 Uiso 0.44(2) 1 calc R U P A 2
H71B H 0.675313 0.663483 0.654959 0.111 Uiso 0.44(2) 1 calc R U P A 2
H71C H 0.758609 0.675653 0.602707 0.111 Uiso 0.44(2) 1 calc R U P A 2
C72 C 0.8040(11) 0.7240(8) 0.7156(6) 0.075(5) Uani 0.44(2) 1 d . U P A 2
H72A H 0.767205 0.709067 0.750503 0.113 Uiso 0.44(2) 1 calc R U P A 2
H72B H 0.838443 0.754234 0.731315 0.113 Uiso 0.44(2) 1 calc R U P A 2
H72C H 0.859313 0.701735 0.702217 0.113 Uiso 0.44(2) 1 calc R U P A 2
C68 C 0.6534(16) 0.7717(6) 0.8215(4) 0.102(5) Uani 0.464(15) 1 d . U P B 2
H68A H 0.592216 0.751156 0.830610 0.153 Uiso 0.464(15) 1 calc R U P B 2
H68B H 0.672164 0.793376 0.858439 0.153 Uiso 0.464(15) 1 calc R U P B 2
H68C H 0.716015 0.751275 0.814664 0.153 Uiso 0.464(15) 1 calc R U P B 2
C69 C 0.7048(13) 0.8415(6) 0.7474(7) 0.078(4) Uani 0.464(15) 1 d . U P B 2
H69A H 0.684340 0.859196 0.706917 0.117 Uiso 0.464(15) 1 calc R U P B 2
H69B H 0.775353 0.825964 0.745009 0.117 Uiso 0.464(15) 1 calc R U P B 2
H69C H 0.709444 0.864167 0.784094 0.117 Uiso 0.464(15) 1 calc R U P B 2
C70 C 0.5083(13) 0.8306(6) 0.7738(9) 0.090(5) Uani 0.464(15) 1 d . U P B 2
H70A H 0.479297 0.849988 0.736320 0.135 Uiso 0.464(15) 1 calc R U P B 2
H70B H 0.524210 0.851856 0.811578 0.135 Uiso 0.464(15) 1 calc R U P B 2
H70C H 0.454674 0.806318 0.783626 0.135 Uiso 0.464(15) 1 calc R U P B 2
B1 B 0.3885(2) 0.58685(10) 0.72786(12) 0.0219(5) Uani 1 1 d . . . . .

loop_
_atom_site_aniso_label
_atom_site_aniso_U_11
_atom_site_aniso_U_22
_atom_site_aniso_U_33
_atom_site_aniso_U_23
_atom_site_aniso_U_13
_atom_site_aniso_U_12
P1 0.0281(3) 0.0263(4) 0.0289(3) 0.0026(2) -0.0016(2) -0.0024(2)
N1 0.0488(14) 0.0355(14) 0.0550(14) 0.0153(11) 0.0027(11) -0.0044(11)
N2 0.0361(11) 0.0357(12) 0.0239(9) 0.0025(8) -0.0035(7) -0.0083(9)
N3 0.0308(10) 0.0201(10) 0.0393(11) -0.0013(8) 0.0000(8) -0.0006(8)
N4 0.0377(11) 0.0305(12) 0.0310(10) 0.0040(8) 0.0090(8) 0.0042(9)
N5 0.0322(11) 0.0337(13) 0.0410(12) -0.0036(9) -0.0103(9) 0.0029(9)
C1 0.0265(10) 0.0172(11) 0.0247(10) -0.0016(8) -0.0014(8) -0.0034(8)
C2 0.0302(11) 0.0235(12) 0.0261(11) 0.0013(9) -0.0001(8) -0.0018(9)
C3 0.0298(12) 0.0256(12) 0.0306(11) 0.0015(9) -0.0067(9) -0.0043(10)
C4 0.0369(13) 0.0308(14) 0.0239(11) -0.0033(9) 0.0010(9) -0.0095(10)
C5 0.0312(12) 0.0257(12) 0.0274(11) -0.0007(9) 0.0018(9) -0.0012(9)
C6 0.0306(13) 0.0436(16) 0.0359(13) 0.0097(11) -0.0090(9) 0.0001(11)
C7 0.0463(19) 0.073(3) 0.085(3) -0.016(2) -0.0218(18) 0.0290(19)
C8 0.0309(15) 0.080(3) 0.070(2) 0.0216(19) -0.0117(14) -0.0097(16)
C9 0.0497(18) 0.078(3) 0.0479(17) 0.0274(17) -0.0101(13) 0.0084(17)
C10 0.0503(16) 0.0525(19) 0.0268(12) -0.0085(12) 0.0086(11) -0.0086(14)
C11 0.065(2) 0.096(3) 0.0450(17) -0.0157(19) 0.0217(15) 0.013(2)
C12 0.098(3) 0.067(3) 0.0352(15) -0.0065(15) 0.0278(16) -0.029(2)
C13 0.079(2) 0.067(2) 0.0422(17) -0.0247(16) 0.0125(15) -0.024(2)
C14 0.0279(11) 0.0202(12) 0.0257(10) -0.0012(8) 0.0024(8) 0.0000(9)
C15 0.0274(11) 0.0214(12) 0.0314(11) -0.0007(9) -0.0030(8) 0.0014(9)
C16 0.0257(11) 0.0227(12) 0.0378(12) -0.0047(9) 0.0000(9) -0.0007(9)
C17 0.0333(12) 0.0236(13) 0.0328(11) -0.0005(10) 0.0001(9) 0.0028(10)
C18 0.0312(11) 0.0236(12) 0.0262(10) -0.0012(9) -0.0040(8) 0.0012(9)
C19 0.0290(12) 0.0280(14) 0.0578(16) -0.0087(12) -0.0124(11) -0.0004(10)
C20 0.093(3) 0.048(2) 0.073(2) 0.0017(18) -0.053(2) -0.017(2)
C21 0.0290(17) 0.096(4) 0.147(5) -0.058(3) 0.006(2) -0.0109(19)
C22 0.0500(18) 0.0333(17) 0.065(2) -0.0129(14) -0.0185(14) -0.0060(13)
C23 0.0541(16) 0.0242(13) 0.0390(14) 0.0066(11) -0.0049(12) 0.0042(12)
C24 0.118(4) 0.042(2) 0.074(3) 0.0148(18) -0.055(3) 0.002(2)
C25 0.088(3) 0.047(2) 0.062(2) 0.0237(17) 0.0160(19) 0.001(2)
C26 0.065(2) 0.048(2) 0.065(2) 0.0084(16) -0.0026(16) 0.0256(17)
C27 0.0227(10) 0.0233(12) 0.0228(10) -0.0002(8) -0.0019(7) -0.0003(8)
C28 0.0296(11) 0.0217(12) 0.0306(11) 0.0045(9) 0.0039(8) 0.0016(9)
C29 0.0337(12) 0.0289(13) 0.0317(12) 0.0088(10) 0.0061(9) 0.0027(10)
C30 0.0328(12) 0.0246(12) 0.0287(11) -0.0025(9) 0.0029(9) 0.0004(10)
C31 0.0277(10) 0.0218(12) 0.0255(10) 0.0016(8) 0.0017(8) -0.0028(9)
C32 0.0534(17) 0.0413(17) 0.0406(14) 0.0174(12) 0.0188(12) 0.0080(14)
C33 0.085(3) 0.120(4) 0.056(2) 0.051(3) -0.005(2) -0.007(3)
C34 0.059(2) 0.057(2) 0.061(2) 0.0159(16) 0.0307(16) 0.0037(17)
C35 0.103(3) 0.042(2) 0.089(3) 0.029(2) 0.054(3) 0.009(2)
C36 0.0566(17) 0.0236(14) 0.0435(14) -0.0046(11) 0.0157(12) 0.0021(12)
C37 0.089(3) 0.0238(15) 0.062(2) 0.0003(13) 0.0280(18) 0.0078(16)
C38 0.170(6) 0.049(2) 0.056(2) -0.0252(19) 0.005(3) -0.005(3)
C39 0.072(3) 0.039(2) 0.186(6) 0.002(3) 0.054(3) 0.021(2)
C40 0.0283(11) 0.0177(11) 0.0254(10) 0.0017(8) -0.0036(8) -0.0017(9)
C41 0.0320(12) 0.0201(12) 0.0264(11) -0.0014(8) -0.0025(8) 0.0017(9)
C42 0.0398(14) 0.0254(13) 0.0314(12) -0.0034(10) -0.0105(10) 0.0024(10)
C43 0.0297(12) 0.0322(14) 0.0408(13) 0.0004(11) -0.0016(10) 0.0024(10)
C44 0.0294(12) 0.0306(13) 0.0294(11) -0.0048(9) -0.0010(9) -0.0009(10)
C45 0.0342(14) 0.056(2) 0.0547(17) -0.0032(15) 0.0011(12) 0.0119(14)
C46 0.0316(15) 0.111(4) 0.059(2) -0.007(2) 0.0024(13) 0.0032(19)
C47 0.0426(18) 0.118(4) 0.064(2) -0.041(2) 0.0053(15) 0.018(2)
C48 0.083(3) 0.062(3) 0.182(6) 0.034(3) 0.066(4) 0.042(3)
C49 0.0557(18) 0.0500(19) 0.0376(14) -0.0125(13) -0.0218(13) 0.0114(15)
C50 0.075(3) 0.072(3) 0.077(3) -0.025(2) -0.042(2) -0.008(2)
C51 0.084(3) 0.087(3) 0.0473(19) -0.039(2) -0.0249(18) 0.029(2)
C52 0.102(3) 0.078(3) 0.0379(17) 0.0054(17) -0.0096(18) 0.026(3)
C53 0.0359(15) 0.054(2) 0.068(2) -0.0074(16) 0.0080(14) 0.0041(14)
C54 0.048(2) 0.090(3) 0.105(3) -0.008(3) 0.040(2) -0.008(2)
C55 0.056(5) 0.054(6) 0.129(9) 0.004(6) -0.006(5) 0.021(4)
C56 0.066(5) 0.053(5) 0.086(7) -0.031(5) 0.031(4) -0.005(4)
C58 0.064(2) 0.058(2) 0.0386(15) -0.0182(14) -0.0035(13) -0.0098(17)
C57 0.084(6) 0.106(7) 0.053(5) 0.003(4) -0.038(4) -0.015(5)
C59 0.073(6) 0.034(4) 0.081(5) -0.027(4) -0.006(4) -0.017(4)
C60 0.088(6) 0.086(8) 0.042(4) -0.021(4) 0.012(4) -0.013(6)
C61 0.046(4) 0.054(6) 0.048(4) 0.030(3) -0.007(3) -0.013(4)
C62 0.040(3) 0.048(5) 0.064(4) 0.007(3) 0.000(3) 0.008(3)
C63 0.043(4) 0.061(4) 0.061(4) 0.002(3) -0.016(3) -0.019(3)
C64 0.061(6) 0.080(6) 0.041(4) 0.003(4) -0.019(4) -0.003(5)
C65 0.039(4) 0.068(7) 0.094(7) 0.003(6) -0.007(4) 0.008(4)
C66 0.087(8) 0.048(7) 0.098(10) 0.037(6) -0.013(7) 0.010(6)
C67 0.0362(14) 0.0387(16) 0.0426(14) 0.0105(12) -0.0106(11) -0.0011(12)
C71 0.076(7) 0.069(8) 0.079(8) -0.012(6) 0.022(6) 0.013(5)
C72 0.049(6) 0.090(10) 0.084(7) 0.000(6) -0.010(5) 0.028(6)
C68 0.144(12) 0.127(10) 0.032(4) -0.003(5) -0.006(5) -0.031(9)
C69 0.071(7) 0.077(8) 0.086(7) -0.039(6) 0.010(6) -0.025(6)
C70 0.104(9) 0.070(8) 0.104(10) -0.048(7) 0.053(8) -0.019(7)
B1 0.0260(11) 0.0175(12) 0.0215(10) 0.0001(9) -0.0010(8) 0.0009(9)

loop_
_atom_type_symbol
_atom_type_description
_atom_type_scat_dispersion_real
_atom_type_scat_dispersion_imag
_atom_type_scat_source
C C 0.0181 0.0091 'International Tables Vol C Tables 4.2.6.8 and 6.1.1.4'
H H 0.0000 0.0000 'International Tables Vol C Tables 4.2.6.8 and 6.1.1.4'
B B 0.0090 0.0039 'International Tables Vol C Tables 4.2.6.8 and 6.1.1.4'
N N 0.0311 0.0180 'International Tables Vol C Tables 4.2.6.8 and 6.1.1.4'
P P 0.2955 0.4335 'International Tables Vol C Tables 4.2.6.8 and 6.1.1.4'

loop_
_geom_angle_atom_site_label_1
_geom_angle_atom_site_label_2
_geom_angle_atom_site_label_3
_geom_angle
_geom_angle_site_symmetry_1
_geom_angle_site_symmetry_3
_geom_angle_publ_flag
N1 P1 C53 109.22(16) . . ?
N1 P1 C58 105.26(16) . . ?
N1 P1 C67 103.78(14) . . ?
C58 P1 C53 112.32(17) . . ?
C67 P1 C53 112.35(16) . . ?
C67 P1 C58 113.22(16) . . ?
P1 N1 H1A 120.0 . . ?
P1 N1 H1B 120.0 . . ?
H1A N1 H1B 120.0 . . ?
C3 N2 C4 118.0(2) . . ?
C16 N3 C17 117.9(2) . . ?
C29 N4 C30 118.1(2) . . ?
C42 N5 C43 118.7(2) . . ?
C2 C1 C5 114.5(2) . . ?
C2 C1 B1 122.5(2) . . ?
C5 C1 B1 121.8(2) . . ?
C1 C2 H2 119.3 . . ?
C1 C2 C3 121.4(2) . . ?
C3 C2 H2 119.3 . . ?
N2 C3 C2 122.5(2) . . ?
N2 C3 C6 117.3(2) . . ?
C2 C3 C6 120.0(2) . . ?
N2 C4 C5 121.9(2) . . ?
N2 C4 C10 114.6(2) . . ?
C5 C4 C10 123.4(3) . . ?
C1 C5 H5 119.2 . . ?
C4 C5 C1 121.6(2) . . ?
C4 C5 H5 119.2 . . ?
C7 C6 C3 110.0(2) . . ?
C7 C6 C8 109.3(3) . . ?
C7 C6 C9 109.5(3) . . ?
C8 C6 C3 108.5(2) . . ?
C8 C6 C9 108.3(3) . . ?
C9 C6 C3 111.2(3) . . ?
C6 C7 H7A 109.5 . . ?
C6 C7 H7B 109.5 . . ?
C6 C7 H7C 109.5 . . ?
H7A C7 H7B 109.5 . . ?
H7A C7 H7C 109.5 . . ?
H7B C7 H7C 109.5 . . ?
C6 C8 H8A 109.5 . . ?
C6 C8 H8B 109.5 . . ?
C6 C8 H8C 109.5 . . ?
H8A C8 H8B 109.5 . . ?
H8A C8 H8C 109.5 . . ?
H8B C8 H8C 109.5 . . ?
C6 C9 H9A 109.5 . . ?
C6 C9 H9B 109.5 . . ?
C6 C9 H9C 109.5 . . ?
H9A C9 H9B 109.5 . . ?
H9A C9 H9C 109.5 . . ?
H9B C9 H9C 109.5 . . ?
C11 C10 C4 112.5(2) . . ?
C11 C10 C12 108.6(3) . . ?
C11 C10 C13 109.1(3) . . ?
C12 C10 C4 109.4(3) . . ?
C13 C10 C4 108.1(3) . . ?
C13 C10 C12 109.0(3) . . ?
C10 C11 H11A 109.5 . . ?
C10 C11 H11B 109.5 . . ?
C10 C11 H11C 109.5 . . ?
H11A C11 H11B 109.5 . . ?
H11A C11 H11C 109.5 . . ?
H11B C11 H11C 109.5 . . ?
C10 C12 H12A 109.5 . . ?
C10 C12 H12B 109.5 . . ?
C10 C12 H12C 109.5 . . ?
H12A C12 H12B 109.5 . . ?
H12A C12 H12C 109.5 . . ?
H12B C12 H12C 109.5 . . ?
C10 C13 H13A 109.5 . . ?
C10 C13 H13B 109.5 . . ?
C10 C13 H13C 109.5 . . ?
H13A C13 H13B 109.5 . . ?
H13A C13 H13C 109.5 . . ?
H13B C13 H13C 109.5 . . ?
C15 C14 C18 114.5(2) . . ?
C15 C14 B1 122.4(2) . . ?
C18 C14 B1 122.66(19) . . ?
C14 C15 H15 119.4 . . ?
C16 C15 C14 121.3(2) . . ?
C16 C15 H15 119.4 . . ?
N3 C16 C15 122.5(2) . . ?
N3 C16 C19 116.9(2) . . ?
C15 C16 C19 120.5(2) . . ?
N3 C17 C18 122.2(2) . . ?
N3 C17 C23 114.4(2) . . ?
C18 C17 C23 123.3(2) . . ?
C14 C18 H18 119.2 . . ?
C17 C18 C14 121.6(2) . . ?
C17 C18 H18 119.2 . . ?
C16 C19 C20 111.3(2) . . ?
C21 C19 C16 106.8(3) . . ?
C21 C19 C20 109.6(4) . . ?
C21 C19 C22 110.4(3) . . ?
C22 C19 C16 111.0(2) . . ?
C22 C19 C20 107.8(3) . . ?
C19 C20 H20A 109.5 . . ?
C19 C20 H20B 109.5 . . ?
C19 C20 H20C 109.5 . . ?
H20A C20 H20B 109.5 . . ?
H20A C20 H20C 109.5 . . ?
H20B C20 H20C 109.5 . . ?
C19 C21 H21A 109.5 . . ?
C19 C21 H21B 109.5 . . ?
C19 C21 H21C 109.5 . . ?
H21A C21 H21B 109.5 . . ?
H21A C21 H21C 109.5 . . ?
H21B C21 H21C 109.5 . . ?
C19 C22 H22A 109.5 . . ?
C19 C22 H22B 109.5 . . ?
C19 C22 H22C 109.5 . . ?
H22A C22 H22B 109.5 . . ?
H22A C22 H22C 109.5 . . ?
H22B C22 H22C 109.5 . . ?
C17 C23 C25 107.9(3) . . ?
C24 C23 C17 112.8(2) . . ?
C24 C23 C25 110.8(3) . . ?
C24 C23 C26 109.1(3) . . ?
C26 C23 C17 108.3(2) . . ?
C26 C23 C25 107.8(3) . . ?
C23 C24 H24A 109.5 . . ?
C23 C24 H24B 109.5 . . ?
C23 C24 H24C 109.5 . . ?
H24A C24 H24B 109.5 . . ?
H24A C24 H24C 109.5 . . ?
H24B C24 H24C 109.5 . . ?
C23 C25 H25A 109.5 . . ?
C23 C25 H25B 109.5 . . ?
C23 C25 H25C 109.5 . . ?
H25A C25 H25B 109.5 . . ?
H25A C25 H25C 109.5 . . ?
H25B C25 H25C 109.5 . . ?
C23 C26 H26A 109.5 . . ?
C23 C26 H26B 109.5 . . ?
C23 C26 H26C 109.5 . . ?
H26A C26 H26B 109.5 . . ?
H26A C26 H26C 109.5 . . ?
H26B C26 H26C 109.5 . . ?
C28 C27 C31 114.6(2) . . ?
C28 C27 B1 123.0(2) . . ?
C31 C27 B1 122.2(2) . . ?
C27 C28 H28 119.2 . . ?
C29 C28 C27 121.7(2) . . ?
C29 C28 H28 119.2 . . ?
N4 C29 C28 121.9(2) . . ?
N4 C29 C32 115.3(2) . . ?
C28 C29 C32 122.7(2) . . ?
N4 C30 C31 122.1(2) . . ?
N4 C30 C36 114.6(2) . . ?
C31 C30 C36 123.3(2) . . ?
C27 C31 H31 119.3 . . ?
C30 C31 C27 121.4(2) . . ?
C30 C31 H31 119.3 . . ?
C33 C32 C29 107.2(3) . . ?
C33 C32 C34 108.5(3) . . ?
C34 C32 C29 109.9(2) . . ?
C35 C32 C29 111.9(3) . . ?
C35 C32 C33 111.9(4) . . ?
C35 C32 C34 107.4(3) . . ?
C32 C33 H33A 109.5 . . ?
C32 C33 H33B 109.5 . . ?
C32 C33 H33C 109.5 . . ?
H33A C33 H33B 109.5 . . ?
H33A C33 H33C 109.5 . . ?
H33B C33 H33C 109.5 . . ?
C32 C34 H34A 109.5 . . ?
C32 C34 H34B 109.5 . . ?
C32 C34 H34C 109.5 . . ?
H34A C34 H34B 109.5 . . ?
H34A C34 H34C 109.5 . . ?
H34B C34 H34C 109.5 . . ?
C32 C35 H35A 109.5 . . ?
C32 C35 H35B 109.5 . . ?
C32 C35 H35C 109.5 . . ?
H35A C35 H35B 109.5 . . ?
H35A C35 H35C 109.5 . . ?
H35B C35 H35C 109.5 . . ?
C37 C36 C30 112.8(2) . . ?
C37 C36 C38 108.7(3) . . ?
C38 C36 C30 108.8(3) . . ?
C39 C36 C30 108.4(3) . . ?
C39 C36 C37 108.8(4) . . ?
C39 C36 C38 109.2(4) . . ?
C36 C37 H37A 109.5 . . ?
C36 C37 H37B 109.5 . . ?
C36 C37 H37C 109.5 . . ?
H37A C37 H37B 109.5 . . ?
H37A C37 H37C 109.5 . . ?
H37B C37 H37C 109.5 . . ?
C36 C38 H38A 109.5 . . ?
C36 C38 H38B 109.5 . . ?
C36 C38 H38C 109.5 . . ?
H38A C38 H38B 109.5 . . ?
H38A C38 H38C 109.5 . . ?
H38B C38 H38C 109.5 . . ?
C36 C39 H39A 109.5 . . ?
C36 C39 H39B 109.5 . . ?
C36 C39 H39C 109.5 . . ?
H39A C39 H39B 109.5 . . ?
H39A C39 H39C 109.5 . . ?
H39B C39 H39C 109.5 . . ?
C41 C40 C44 114.7(2) . . ?
C41 C40 B1 122.4(2) . . ?
C44 C40 B1 122.5(2) . . ?
C40 C41 H41 119.4 . . ?
C42 C41 C40 121.3(2) . . ?
C42 C41 H41 119.4 . . ?
N5 C42 C41 122.2(2) . . ?
N5 C42 C49 115.5(2) . . ?
C41 C42 C49 122.1(3) . . ?
N5 C43 C44 121.5(2) . . ?
N5 C43 C45 115.7(2) . . ?
C44 C43 C45 122.6(2) . . ?
C40 C44 H44 119.2 . . ?
C43 C44 C40 121.6(2) . . ?
C43 C44 H44 119.2 . . ?
C43 C45 C47 111.9(2) . . ?
C46 C45 C43 110.6(3) . . ?
C46 C45 C47 106.5(3) . . ?
C48 C45 C43 106.7(3) . . ?
C48 C45 C46 109.1(4) . . ?
C48 C45 C47 112.2(4) . . ?
C45 C46 H46A 109.5 . . ?
C45 C46 H46B 109.5 . . ?
C45 C46 H46C 109.5 . . ?
H46A C46 H46B 109.5 . . ?
H46A C46 H46C 109.5 . . ?
H46B C46 H46C 109.5 . . ?
C45 C47 H47A 109.5 . . ?
C45 C47 H47B 109.5 . . ?
C45 C47 H47C 109.5 . . ?
H47A C47 H47B 109.5 . . ?
H47A C47 H47C 109.5 . . ?
H47B C47 H47C 109.5 . . ?
C45 C48 H48A 109.5 . . ?
C45 C48 H48B 109.5 . . ?
C45 C48 H48C 109.5 . . ?
H48A C48 H48B 109.5 . . ?
H48A C48 H48C 109.5 . . ?
H48B C48 H48C 109.5 . . ?
C50 C49 C42 109.0(3) . . ?
C51 C49 C42 112.9(2) . . ?
C51 C49 C50 110.5(4) . . ?
C51 C49 C52 110.3(4) . . ?
C52 C49 C42 106.7(3) . . ?
C52 C49 C50 107.2(3) . . ?
C49 C50 H50A 109.5 . . ?
C49 C50 H50B 109.5 . . ?
C49 C50 H50C 109.5 . . ?
H50A C50 H50B 109.5 . . ?
H50A C50 H50C 109.5 . . ?
H50B C50 H50C 109.5 . . ?
C49 C51 H51A 109.5 . . ?
C49 C51 H51B 109.5 . . ?
C49 C51 H51C 109.5 . . ?
H51A C51 H51B 109.5 . . ?
H51A C51 H51C 109.5 . . ?
H51B C51 H51C 109.5 . . ?
C49 C52 H52A 109.5 . . ?
C49 C52 H52B 109.5 . . ?
C49 C52 H52C 109.5 . . ?
H52A C52 H52B 109.5 . . ?
H52A C52 H52C 109.5 . . ?
H52B C52 H52C 109.5 . . ?
C54 C53 P1 113.5(3) . . ?
C54 C53 C56 99.6(5) . . ?
C54 C53 C72 96.0(8) . . ?
C55 C53 P1 110.8(5) . . ?
C55 C53 C54 119.9(6) . . ?
C55 C53 C56 103.9(7) . . ?
C56 C53 P1 107.3(4) . . ?
C71 C53 P1 111.9(5) . . ?
C71 C53 C54 122.6(7) . . ?
C71 C53 C72 102.6(8) . . ?
C72 C53 P1 106.9(5) . . ?
C53 C54 H54A 109.5 . . ?
C53 C54 H54B 109.5 . . ?
C53 C54 H54C 109.5 . . ?
H54A C54 H54B 109.5 . . ?
H54A C54 H54C 109.5 . . ?
H54B C54 H54C 109.5 . . ?
C53 C55 H55A 109.5 . . ?
C53 C55 H55B 109.5 . . ?
C53 C55 H55C 109.5 . . ?
H55A C55 H55B 109.5 . . ?
H55A C55 H55C 109.5 . . ?
H55B C55 H55C 109.5 . . ?
C53 C56 H56A 109.5 . . ?
C53 C56 H56B 109.5 . . ?
C53 C56 H56C 109.5 . . ?
H56A C56 H56B 109.5 . . ?
H56A C56 H56C 109.5 . . ?
H56B C56 H56C 109.5 . . ?
C57 C58 P1 109.0(5) . . ?
C57 C58 C59 104.8(6) . . ?
C59 C58 P1 110.9(4) . . ?
C60 C58 P1 110.6(4) . . ?
C60 C58 C57 109.6(6) . . ?
C60 C58 C59 111.8(7) . . ?
C68 C58 P1 108.7(5) . . ?
C68 C58 C70 102.9(9) . . ?
C69 C58 P1 116.0(5) . . ?
C69 C58 C68 111.2(9) . . ?
C69 C58 C70 108.5(8) . . ?
C70 C58 P1 108.6(6) . . ?
C58 C57 H57A 109.5 . . ?
C58 C57 H57B 109.5 . . ?
C58 C57 H57C 109.5 . . ?
H57A C57 H57B 109.5 . . ?
H57A C57 H57C 109.5 . . ?
H57B C57 H57C 109.5 . . ?
C58 C59 H59A 109.5 . . ?
C58 C59 H59B 109.5 . . ?
C58 C59 H59C 109.5 . . ?
H59A C59 H59B 109.5 . . ?
H59A C59 H59C 109.5 . . ?
H59B C59 H59C 109.5 . . ?
C58 C60 H60A 109.5 . . ?
C58 C60 H60B 109.5 . . ?
C58 C60 H60C 109.5 . . ?
H60A C60 H60B 109.5 . . ?
H60A C60 H60C 109.5 . . ?
H60B C60 H60C 109.5 . . ?
H61A C61 H61B 109.5 . . ?
H61A C61 H61C 109.5 . . ?
H61B C61 H61C 109.5 . . ?
C67 C61 H61A 109.5 . . ?
C67 C61 H61B 109.5 . . ?
C67 C61 H61C 109.5 . . ?
H62A C62 H62B 109.5 . . ?
H62A C62 H62C 109.5 . . ?
H62B C62 H62C 109.5 . . ?
C67 C62 H62A 109.5 . . ?
C67 C62 H62B 109.5 . . ?
C67 C62 H62C 109.5 . . ?
H63A C63 H63B 109.5 . . ?
H63A C63 H63C 109.5 . . ?
H63B C63 H63C 109.5 . . ?
C67 C63 H63A 109.5 . . ?
C67 C63 H63B 109.5 . . ?
C67 C63 H63C 109.5 . . ?
H64A C64 H64B 109.5 . . ?
H64A C64 H64C 109.5 . . ?
H64B C64 H64C 109.5 . . ?
C67 C64 H64A 109.5 . . ?
C67 C64 H64B 109.5 . . ?
C67 C64 H64C 109.5 . . ?
H65A C65 H65B 109.5 . . ?
H65A C65 H65C 109.5 . . ?
H65B C65 H65C 109.5 . . ?
C67 C65 H65A 109.5 . . ?
C67 C65 H65B 109.5 . . ?
C67 C65 H65C 109.5 . . ?
H66A C66 H66B 109.5 . . ?
H66A C66 H66C 109.5 . . ?
H66B C66 H66C 109.5 . . ?
C67 C66 H66A 109.5 . . ?
C67 C66 H66B 109.5 . . ?
C67 C66 H66C 109.5 . . ?
C61 C67 P1 114.9(4) . . ?
C61 C67 C62 106.7(5) . . ?
C61 C67 C63 110.9(5) . . ?
C62 C67 P1 109.6(3) . . ?
C63 C67 P1 111.0(3) . . ?
C63 C67 C62 103.1(5) . . ?
C64 C67 P1 107.7(4) . . ?
C65 C67 P1 112.2(4) . . ?
C65 C67 C64 107.0(6) . . ?
C65 C67 C66 112.8(8) . . ?
C66 C67 P1 109.8(6) . . ?
C66 C67 C64 107.0(8) . . ?
C53 C71 H71A 109.5 . . ?
C53 C71 H71B 109.5 . . ?
C53 C71 H71C 109.5 . . ?
H71A C71 H71B 109.5 . . ?
H71A C71 H71C 109.5 . . ?
H71B C71 H71C 109.5 . . ?
C53 C72 H72A 109.5 . . ?
C53 C72 H72B 109.5 . . ?
C53 C72 H72C 109.5 . . ?
H72A C72 H72B 109.5 . . ?
H72A C72 H72C 109.5 . . ?
H72B C72 H72C 109.5 . . ?
C58 C68 H68A 109.5 . . ?
C58 C68 H68B 109.5 . . ?
C58 C68 H68C 109.5 . . ?
H68A C68 H68B 109.5 . . ?
H68A C68 H68C 109.5 . . ?
H68B C68 H68C 109.5 . . ?
C58 C69 H69A 109.5 . . ?
C58 C69 H69B 109.5 . . ?
C58 C69 H69C 109.5 . . ?
H69A C69 H69B 109.5 . . ?
H69A C69 H69C 109.5 . . ?
H69B C69 H69C 109.5 . . ?
C58 C70 H70A 109.5 . . ?
C58 C70 H70B 109.5 . . ?
C58 C70 H70C 109.5 . . ?
H70A C70 H70B 109.5 . . ?
H70A C70 H70C 109.5 . . ?
H70B C70 H70C 109.5 . . ?
C14 B1 C1 106.01(17) . . ?
C14 B1 C27 107.71(19) . . ?
C14 B1 C40 107.95(18) . . ?
C27 B1 C1 111.94(18) . . ?
C40 B1 C1 114.70(19) . . ?
C40 B1 C27 108.24(17) . . ?

loop_
_geom_bond_atom_site_label_1
_geom_bond_atom_site_label_2
_geom_bond_distance
_geom_bond_site_symmetry_2
_geom_bond_publ_flag
P1 N1 1.640(3) . ?
P1 C53 1.870(3) . ?
P1 C58 1.866(3) . ?
P1 C67 1.858(3) . ?
N1 H1A 0.8600 . ?
N1 H1B 0.8601 . ?
N2 C3 1.331(4) . ?
N2 C4 1.345(4) . ?
N3 C16 1.334(3) . ?
N3 C17 1.351(3) . ?
N4 C29 1.340(4) . ?
N4 C30 1.342(3) . ?
N5 C42 1.332(4) . ?
N5 C43 1.348(4) . ?
C1 C2 1.395(3) . ?
C1 C5 1.404(3) . ?
C1 B1 1.653(3) . ?
C2 H2 0.9300 . ?
C2 C3 1.399(3) . ?
C3 C6 1.535(3) . ?
C4 C5 1.395(3) . ?
C4 C10 1.540(3) . ?
C5 H5 0.9300 . ?
C6 C7 1.519(5) . ?
C6 C8 1.528(5) . ?
C6 C9 1.529(4) . ?
C7 H7A 0.9600 . ?
C7 H7B 0.9600 . ?
C7 H7C 0.9600 . ?
C8 H8A 0.9600 . ?
C8 H8B 0.9600 . ?
C8 H8C 0.9600 . ?
C9 H9A 0.9600 . ?
C9 H9B 0.9600 . ?
C9 H9C 0.9600 . ?
C10 C11 1.519(5) . ?
C10 C12 1.530(5) . ?
C10 C13 1.525(4) . ?
C11 H11A 0.9600 . ?
C11 H11B 0.9600 . ?
C11 H11C 0.9600 . ?
C12 H12A 0.9600 . ?
C12 H12B 0.9600 . ?
C12 H12C 0.9600 . ?
C13 H13A 0.9600 . ?
C13 H13B 0.9600 . ?
C13 H13C 0.9600 . ?
C14 C15 1.402(3) . ?
C14 C18 1.405(3) . ?
C14 B1 1.642(3) . ?
C15 H15 0.9300 . ?
C15 C16 1.392(4) . ?
C16 C19 1.543(3) . ?
C17 C18 1.379(4) . ?
C17 C23 1.534(3) . ?
C18 H18 0.9300 . ?
C19 C20 1.548(5) . ?
C19 C21 1.506(5) . ?
C19 C22 1.515(4) . ?
C20 H20A 0.9600 . ?
C20 H20B 0.9600 . ?
C20 H20C 0.9600 . ?
C21 H21A 0.9600 . ?
C21 H21B 0.9600 . ?
C21 H21C 0.9600 . ?
C22 H22A 0.9600 . ?
C22 H22B 0.9600 . ?
C22 H22C 0.9600 . ?
C23 C24 1.515(5) . ?
C23 C25 1.541(5) . ?
C23 C26 1.533(5) . ?
C24 H24A 0.9600 . ?
C24 H24B 0.9600 . ?
C24 H24C 0.9600 . ?
C25 H25A 0.9600 . ?
C25 H25B 0.9600 . ?
C25 H25C 0.9600 . ?
C26 H26A 0.9600 . ?
C26 H26B 0.9600 . ?
C26 H26C 0.9600 . ?
C27 C28 1.395(3) . ?
C27 C31 1.401(3) . ?
C27 B1 1.649(3) . ?
C28 H28 0.9300 . ?
C28 C29 1.393(4) . ?
C29 C32 1.542(3) . ?
C30 C31 1.393(3) . ?
C30 C36 1.533(4) . ?
C31 H31 0.9300 . ?
C32 C33 1.528(6) . ?
C32 C34 1.539(5) . ?
C32 C35 1.524(6) . ?
C33 H33A 0.9600 . ?
C33 H33B 0.9600 . ?
C33 H33C 0.9600 . ?
C34 H34A 0.9600 . ?
C34 H34B 0.9600 . ?
C34 H34C 0.9600 . ?
C35 H35A 0.9600 . ?
C35 H35B 0.9600 . ?
C35 H35C 0.9600 . ?
C36 C37 1.516(4) . ?
C36 C38 1.518(5) . ?
C36 C39 1.513(6) . ?
C37 H37A 0.9600 . ?
C37 H37B 0.9600 . ?
C37 H37C 0.9600 . ?
C38 H38A 0.9600 . ?
C38 H38B 0.9600 . ?
C38 H38C 0.9600 . ?
C39 H39A 0.9600 . ?
C39 H39B 0.9600 . ?
C39 H39C 0.9600 . ?
C40 C41 1.402(3) . ?
C40 C44 1.405(4) . ?
C40 B1 1.646(3) . ?
C41 H41 0.9300 . ?
C41 C42 1.396(3) . ?
C42 C49 1.542(4) . ?
C43 C44 1.394(3) . ?
C43 C45 1.535(4) . ?
C44 H44 0.9300 . ?
C45 C46 1.523(5) . ?
C45 C47 1.541(5) . ?
C45 C48 1.512(6) . ?
C46 H46A 0.9600 . ?
C46 H46B 0.9600 . ?
C46 H46C 0.9600 . ?
C47 H47A 0.9600 . ?
C47 H47B 0.9600 . ?
C47 H47C 0.9600 . ?
C48 H48A 0.9600 . ?
C48 H48B 0.9600 . ?
C48 H48C 0.9600 . ?
C49 C50 1.532(6) . ?
C49 C51 1.518(5) . ?
C49 C52 1.523(5) . ?
C50 H50A 0.9600 . ?
C50 H50B 0.9600 . ?
C50 H50C 0.9600 . ?
C51 H51A 0.9600 . ?
C51 H51B 0.9600 . ?
C51 H51C 0.9600 . ?
C52 H52A 0.9600 . ?
C52 H52B 0.9600 . ?
C52 H52C 0.9600 . ?
C53 C54 1.509(6) . ?
C53 C55 1.482(10) . ?
C53 C56 1.608(10) . ?
C53 C71 1.473(13) . ?
C53 C72 1.654(11) . ?
C54 H54A 0.9600 . ?
C54 H54B 0.9600 . ?
C54 H54C 0.9600 . ?
C55 H55A 0.9600 . ?
C55 H55B 0.9600 . ?
C55 H55C 0.9600 . ?
C56 H56A 0.9600 . ?
C56 H56B 0.9600 . ?
C56 H56C 0.9600 . ?
C58 C57 1.563(9) . ?
C58 C59 1.578(10) . ?
C58 C60 1.491(11) . ?
C58 C68 1.582(12) . ?
C58 C69 1.480(13) . ?
C58 C70 1.613(15) . ?
C57 H57A 0.9600 . ?
C57 H57B 0.9600 . ?
C57 H57C 0.9600 . ?
C59 H59A 0.9600 . ?
C59 H59B 0.9600 . ?
C59 H59C 0.9600 . ?
C60 H60A 0.9600 . ?
C60 H60B 0.9600 . ?
C60 H60C 0.9600 . ?
C61 H61A 0.9600 . ?
C61 H61B 0.9600 . ?
C61 H61C 0.9600 . ?
C61 C67 1.507(8) . ?
C62 H62A 0.9600 . ?
C62 H62B 0.9600 . ?
C62 H62C 0.9600 . ?
C62 C67 1.583(8) . ?
C63 H63A 0.9600 . ?
C63 H63B 0.9600 . ?
C63 H63C 0.9600 . ?
C63 C67 1.541(7) . ?
C64 H64A 0.9600 . ?
C64 H64B 0.9600 . ?
C64 H64C 0.9600 . ?
C64 C67 1.580(9) . ?
C65 H65A 0.9600 . ?
C65 H65B 0.9600 . ?
C65 H65C 0.9600 . ?
C65 C67 1.469(10) . ?
C66 H66A 0.9600 . ?
C66 H66B 0.9600 . ?
C66 H66C 0.9600 . ?
C66 C67 1.574(14) . ?
C71 H71A 0.9600 . ?
C71 H71B 0.9600 . ?
C71 H71C 0.9600 . ?
C72 H72A 0.9600 . ?
C72 H72B 0.9600 . ?
C72 H72C 0.9600 . ?
C68 H68A 0.9600 . ?
C68 H68B 0.9600 . ?
C68 H68C 0.9600 . ?
C69 H69A 0.9600 . ?
C69 H69B 0.9600 . ?
C69 H69C 0.9600 . ?
C70 H70A 0.9600 . ?
C70 H70B 0.9600 . ?
C70 H70C 0.9600 . ?

loop_
_geom_torsion_atom_site_label_1
_geom_torsion_atom_site_label_2
_geom_torsion_atom_site_label_3
_geom_torsion_atom_site_label_4
_geom_torsion
_geom_torsion_site_symmetry_1
_geom_torsion_site_symmetry_2
_geom_torsion_site_symmetry_3
_geom_torsion_site_symmetry_4
_geom_torsion_publ_flag
N1 P1 C53 C54 178.8(3) . . . . ?
N1 P1 C53 C55 -42.9(7) . . . . ?
N1 P1 C53 C56 69.8(6) . . . . ?
N1 P1 C53 C71 35.0(9) . . . . ?
N1 P1 C53 C72 -76.6(8) . . . . ?
N1 P1 C58 C57 83.1(6) . . . . ?
N1 P1 C58 C59 -162.0(6) . . . . ?
N1 P1 C58 C60 -37.4(7) . . . . ?
N1 P1 C58 C68 39.5(8) . . . . ?
N1 P1 C58 C69 165.7(9) . . . . ?
N1 P1 C58 C70 -71.8(8) . . . . ?
N1 P1 C67 C61 -167.2(5) . . . . ?
N1 P1 C67 C62 72.8(4) . . . . ?
N1 P1 C67 C63 -40.5(4) . . . . ?
N1 P1 C67 C64 -80.0(5) . . . . ?
N1 P1 C67 C65 37.5(7) . . . . ?
N1 P1 C67 C66 163.8(8) . . . . ?
N2 C3 C6 C7 -127.9(3) . . . . ?
N2 C3 C6 C8 112.6(3) . . . . ?
N2 C3 C6 C9 -6.5(4) . . . . ?
N2 C4 C5 C1 4.0(4) . . . . ?
N2 C4 C10 C11 -178.1(3) . . . . ?
N2 C4 C10 C12 61.1(3) . . . . ?
N2 C4 C10 C13 -57.5(4) . . . . ?
N3 C16 C19 C20 -145.1(3) . . . . ?
N3 C16 C19 C21 95.3(4) . . . . ?
N3 C16 C19 C22 -25.1(4) . . . . ?
N3 C17 C18 C14 1.3(4) . . . . ?
N3 C17 C23 C24 -178.5(4) . . . . ?
N3 C17 C23 C25 -55.8(3) . . . . ?
N3 C17 C23 C26 60.6(3) . . . . ?
N4 C29 C32 C33 -73.4(4) . . . . ?
N4 C29 C32 C34 44.3(4) . . . . ?
N4 C29 C32 C35 163.5(3) . . . . ?
N4 C30 C31 C27 2.9(4) . . . . ?
N4 C30 C36 C37 -176.3(3) . . . . ?
N4 C30 C36 C38 62.9(4) . . . . ?
N4 C30 C36 C39 -55.7(4) . . . . ?
N5 C42 C49 C50 50.4(4) . . . . ?
N5 C42 C49 C51 173.7(3) . . . . ?
N5 C42 C49 C52 -65.0(4) . . . . ?
N5 C43 C44 C40 1.8(4) . . . . ?
N5 C43 C45 C46 -39.4(4) . . . . ?
N5 C43 C45 C47 -158.0(3) . . . . ?
N5 C43 C45 C48 79.0(5) . . . . ?
C1 C2 C3 N2 1.7(4) . . . . ?
C1 C2 C3 C6 177.5(2) . . . . ?
C2 C1 C5 C4 -2.8(3) . . . . ?
C2 C1 B1 C14 101.3(2) . . . . ?
C2 C1 B1 C27 -15.8(3) . . . . ?
C2 C1 B1 C40 -139.7(2) . . . . ?
C2 C3 C6 C7 56.1(4) . . . . ?
C2 C3 C6 C8 -63.4(3) . . . . ?
C2 C3 C6 C9 177.5(3) . . . . ?
C3 N2 C4 C5 -2.0(4) . . . . ?
C3 N2 C4 C10 174.7(2) . . . . ?
C4 N2 C3 C2 -0.7(4) . . . . ?
C4 N2 C3 C6 -176.6(2) . . . . ?
C5 C1 C2 C3 0.1(3) . . . . ?
C5 C1 B1 C14 -65.8(3) . . . . ?
C5 C1 B1 C27 177.0(2) . . . . ?
C5 C1 B1 C40 53.2(3) . . . . ?
C5 C4 C10 C11 -1.4(4) . . . . ?
C5 C4 C10 C12 -122.2(3) . . . . ?
C5 C4 C10 C13 119.2(3) . . . . ?
C10 C4 C5 C1 -172.5(2) . . . . ?
C14 C15 C16 N3 0.3(4) . . . . ?
C14 C15 C16 C19 176.4(2) . . . . ?
C15 C14 C18 C17 -1.3(3) . . . . ?
C15 C14 B1 C1 -30.5(3) . . . . ?
C15 C14 B1 C27 89.5(2) . . . . ?
C15 C14 B1 C40 -153.8(2) . . . . ?
C15 C16 C19 C20 38.7(4) . . . . ?
C15 C16 C19 C21 -80.9(4) . . . . ?
C15 C16 C19 C22 158.7(3) . . . . ?
C16 N3 C17 C18 -0.4(4) . . . . ?
C16 N3 C17 C23 178.4(2) . . . . ?
C17 N3 C16 C15 -0.4(4) . . . . ?
C17 N3 C16 C19 -176.6(2) . . . . ?
C18 C14 C15 C16 0.5(3) . . . . ?
C18 C14 B1 C1 156.9(2) . . . . ?
C18 C14 B1 C27 -83.1(3) . . . . ?
C18 C14 B1 C40 33.6(3) . . . . ?
C18 C17 C23 C24 0.3(5) . . . . ?
C18 C17 C23 C25 122.9(3) . . . . ?
C18 C17 C23 C26 -120.6(3) . . . . ?
C23 C17 C18 C14 -177.3(2) . . . . ?
C27 C28 C29 N4 2.5(4) . . . . ?
C27 C28 C29 C32 -174.3(2) . . . . ?
C28 C27 C31 C30 -0.2(3) . . . . ?
C28 C27 B1 C1 136.6(2) . . . . ?
C28 C27 B1 C14 20.5(3) . . . . ?
C28 C27 B1 C40 -96.0(2) . . . . ?
C28 C29 C32 C33 103.6(4) . . . . ?
C28 C29 C32 C34 -138.7(3) . . . . ?
C28 C29 C32 C35 -19.5(4) . . . . ?
C29 N4 C30 C31 -2.8(4) . . . . ?
C29 N4 C30 C36 177.8(2) . . . . ?
C30 N4 C29 C28 0.1(4) . . . . ?
C30 N4 C29 C32 177.1(2) . . . . ?
C31 C27 C28 C29 -2.3(3) . . . . ?
C31 C27 B1 C1 -48.2(3) . . . . ?
C31 C27 B1 C14 -164.32(19) . . . . ?
C31 C27 B1 C40 79.2(2) . . . . ?
C31 C30 C36 C37 4.2(4) . . . . ?
C31 C30 C36 C38 -116.5(4) . . . . ?
C31 C30 C36 C39 124.8(4) . . . . ?
C36 C30 C31 C27 -177.7(2) . . . . ?
C40 C41 C42 N5 2.3(4) . . . . ?
C40 C41 C42 C49 -172.2(3) . . . . ?
C41 C40 C44 C43 0.0(4) . . . . ?
C41 C40 B1 C1 121.0(2) . . . . ?
C41 C40 B1 C14 -121.1(2) . . . . ?
C41 C40 B1 C27 -4.8(3) . . . . ?
C41 C42 C49 C50 -134.8(3) . . . . ?
C41 C42 C49 C51 -11.5(5) . . . . ?
C41 C42 C49 C52 109.8(4) . . . . ?
C42 N5 C43 C44 -1.5(4) . . . . ?
C42 N5 C43 C45 -176.5(3) . . . . ?
C43 N5 C42 C41 -0.5(4) . . . . ?
C43 N5 C42 C49 174.3(3) . . . . ?
C44 C40 C41 C42 -1.9(4) . . . . ?
C44 C40 B1 C1 -67.5(3) . . . . ?
C44 C40 B1 C14 50.4(3) . . . . ?
C44 C40 B1 C27 166.7(2) . . . . ?
C44 C43 C45 C46 145.6(3) . . . . ?
C44 C43 C45 C47 27.0(5) . . . . ?
C44 C43 C45 C48 -96.0(4) . . . . ?
C45 C43 C44 C40 176.5(3) . . . . ?
C53 P1 C58 C57 -35.6(6) . . . . ?
C53 P1 C58 C59 79.2(6) . . . . ?
C53 P1 C58 C60 -156.1(6) . . . . ?
C53 P1 C58 C68 -79.3(8) . . . . ?
C53 P1 C58 C69 46.9(9) . . . . ?
C53 P1 C58 C70 169.4(8) . . . . ?
C53 P1 C67 C61 -49.4(5) . . . . ?
C53 P1 C67 C62 -169.4(4) . . . . ?
C53 P1 C67 C63 77.4(4) . . . . ?
C53 P1 C67 C64 37.8(5) . . . . ?
C53 P1 C67 C65 155.3(7) . . . . ?
C53 P1 C67 C66 -78.4(8) . . . . ?
C58 P1 C53 C54 -64.8(4) . . . . ?
C58 P1 C53 C55 73.5(7) . . . . ?
C58 P1 C53 C56 -173.8(6) . . . . ?
C58 P1 C53 C71 151.4(9) . . . . ?
C58 P1 C53 C72 39.8(9) . . . . ?
C58 P1 C67 C61 79.2(5) . . . . ?
C58 P1 C67 C62 -40.8(4) . . . . ?
C58 P1 C67 C63 -154.0(4) . . . . ?
C58 P1 C67 C64 166.4(5) . . . . ?
C58 P1 C67 C65 -76.1(7) . . . . ?
C58 P1 C67 C66 50.2(8) . . . . ?
C67 P1 C53 C54 64.2(3) . . . . ?
C67 P1 C53 C55 -157.5(7) . . . . ?
C67 P1 C53 C56 -44.8(6) . . . . ?
C67 P1 C53 C71 -79.6(9) . . . . ?
C67 P1 C53 C72 168.8(8) . . . . ?
C67 P1 C58 C57 -164.2(6) . . . . ?
C67 P1 C58 C59 -49.3(6) . . . . ?
C67 P1 C58 C60 75.3(7) . . . . ?
C67 P1 C58 C68 152.2(8) . . . . ?
C67 P1 C58 C69 -81.6(9) . . . . ?
C67 P1 C58 C70 40.8(8) . . . . ?
B1 C1 C2 C3 -167.9(2) . . . . ?
B1 C1 C5 C4 165.3(2) . . . . ?
B1 C14 C15 C16 -172.7(2) . . . . ?
B1 C14 C18 C17 171.9(2) . . . . ?
B1 C27 C28 C29 173.2(2) . . . . ?
B1 C27 C31 C30 -175.8(2) . . . . ?
B1 C40 C41 C42 170.2(2) . . . . ?
B1 C40 C44 C43 -172.1(2) . . . . ?
